data_9004555
loop_
_publ_author_name
'Mitchell, R. H.'
'Yakovenchuk, V. N.'
'Chakhmouradian, A. R.'
'Burns, P. C.'
'Pakhomovsky, Y. A.'

_publ_section_title
;
 Henrymeyerite, a new hollandite-type Ba-Fe titanate from the
 Kovdor Complex, Russia
;
_journal_name_full 'The Canadian Mineralogist'
_journal_page_first 617
_journal_page_last 626
_journal_paper_doi 10.2113/gscanmin.38.3.617
_journal_volume 38
_journal_year 2000
_chemical_compound_source 'Kovdor Complex, Russia'
_chemical_formula_sum 'Ba0.86 Ce0.02 Fe0.52 K0.01 La0.02 Na0.09 O8 Ti3.44'
_chemical_name_mineral Henrymeyerite
_space_group_IT_number 87
_symmetry_space_group_name_Hall '-I 4'
_symmetry_space_group_name_H-M 'I 4/m'
_cell_angle_alpha 90
_cell_angle_beta 90
_cell_angle_gamma 90
_cell_length_a 10.219
_cell_length_b 10.219
_cell_length_c 2.963
_cell_formula_units_Z 2
_cell_volume 309.420
_database_code_amcsd 0005647
_exptl_crystal_density_diffrn 4.807
_cod_original_formula_sum '(Ba.86 Na.09 K.01 La.02 Ce.02) Ti3.44 Fe.52 O8'
_cod_database_code 9004555

loop_
_space_group_symop_operation_xyz
x,y,z
1/2+x,1/2+y,1/2+z
y,-x,-z
1/2+y,1/2-x,1/2-z
-y,x,z
1/2-y,1/2+x,1/2+z
x,y,-z
1/2+x,1/2+y,1/2-z
-x,-y,z
1/2-x,1/2-y,1/2+z
-y,x,-z
1/2-y,1/2+x,1/2-z
y,-x,z
1/2+y,1/2-x,1/2+z
-x,-y,-z
1/2-x,1/2-y,1/2-z

loop_
_atom_site_aniso_label
_atom_site_aniso_U_11
_atom_site_aniso_U_22
_atom_site_aniso_U_33
_atom_site_aniso_U_12
_atom_site_aniso_U_13
_atom_site_aniso_U_23
Ba 0.02900 0.02900 0.03100 0.00000 0.00000 0.00000
Na 0.02900 0.02900 0.03100 0.00000 0.00000 0.00000
K 0.02900 0.02900 0.03100 0.00000 0.00000 0.00000
La 0.02900 0.02900 0.03100 0.00000 0.00000 0.00000
Ce 0.02900 0.02900 0.03100 0.00000 0.00000 0.00000
Ti 0.00900 0.01210 0.00600 0.00210 0.00000 0.00000
Fe 0.00900 0.01210 0.00600 0.00210 0.00000 0.00000
O1 0.01000 0.01500 0.00900 0.00000 0.00000 0.00000
O2 0.01000 0.01300 0.01300 0.00000 0.00000 0.00000

loop_
_atom_site_label
_atom_site_fract_x
_atom_site_fract_y
_atom_site_fract_z
_atom_site_occupancy
Ba 0.00000 0.00000 0.50000 0.86000
Na 0.00000 0.00000 0.50000 0.09000
K 0.00000 0.00000 0.50000 0.01000
La 0.00000 0.00000 0.50000 0.02000
Ce 0.00000 0.00000 0.50000 0.02000
Ti 0.34985 0.16604 0.00000 0.86000
Fe 0.34985 0.16604 0.00000 0.13000
O1 0.15580 0.20370 0.00000 1.00000
O2 0.53900 0.16720 0.00000 1.00000

loop_
_cod_related_entry_id
_cod_related_entry_database
_cod_related_entry_code
1 AMCSD 0005647
